data_7032585
loop_
_publ_author_name
'Hawes, Chris S.'
'Kruger, Paul E.'

_publ_section_title
;
 Discrete and polymeric Cu(ii) complexes featuring substituted indazole
 ligands: their synthesis and structural chemistry.
;
_journal_issue 43
_journal_name_full 'Dalton transactions (Cambridge, England : 2003)'
_journal_page_first 16450
_journal_page_last 16458
_journal_paper_doi 10.1039/c4dt02428a
_journal_volume 43
_journal_year 2014
_chemical_formula_moiety 'C16 H10 Cu N4 O4, 0.5(C2 H2 O2), H2 O'
_chemical_formula_sum 'C17 H16 Cu N4 O6'
_chemical_formula_weight 435.88
_chemical_name_systematic
;
 ? 
;
_space_group_crystal_system monoclinic
_space_group_IT_number 15
_space_group_name_Hall '-C 2yc'
_space_group_name_H-M_alt 'C 1 2/c 1'
_symmetry_space_group_name_Hall '-C 2yc'
_symmetry_space_group_name_H-M 'C 1 2/c 1'
_atom_sites_solution_hydrogens geom
_atom_sites_solution_primary iterative
_atom_sites_solution_secondary difmap
_audit_creation_date 2014-04-25
_audit_creation_method
;
Olex2 1.2
(compiled 2014.03.20 svn.r2914 for OlexSys, GUI svn.r4816)
;
_cell_angle_alpha 90.00
_cell_angle_beta 124.140(11)
_cell_angle_gamma 90.00
_cell_formula_units_Z 4
_cell_length_a 25.730(2)
_cell_length_b 4.5836(2)
_cell_length_c 17.8406(13)
_cell_measurement_reflns_used 2520
_cell_measurement_temperature 120.0(10)
_cell_measurement_theta_max 73.6582
_cell_measurement_theta_min 2.9902
_cell_volume 1741.5(3)
_computing_cell_refinement
;
CrysAlisPro, Agilent Technologies,
Version 1.171.35.19 (release 27-10-2011 CrysAlis171 .NET)
(compiled Oct 27 2011,15:02:11)
;
_computing_data_collection
;
CrysAlisPro, Agilent Technologies,
Version 1.171.35.19 (release 27-10-2011 CrysAlis171 .NET)
(compiled Oct 27 2011,15:02:11)
;
_computing_data_reduction
;
CrysAlisPro, Agilent Technologies,
Version 1.171.35.19 (release 27-10-2011 CrysAlis171 .NET)
(compiled Oct 27 2011,15:02:11)
;
_computing_molecular_graphics 'Olex2 (Dolomanov et al., 2009)'
_computing_publication_material 'Olex2 (Dolomanov et al., 2009)'
_computing_structure_refinement 'XL (Sheldrick, 2008)'
_computing_structure_solution 'olex2.solve (Bourhis et al., 2013)'
_diffrn_ambient_temperature 120.0(10)
_diffrn_detector_area_resol_mean 10.6501
_diffrn_measured_fraction_theta_full 0.986
_diffrn_measured_fraction_theta_max 0.986
_diffrn_measurement_details
;
  1 omega  -48.00   29.00   1.0000    1.5000
omega____ theta____ kappa____ phi______ frames
    -      -39.6563   37.0000 -180.0000 77

  2 omega  -79.00   44.00   1.0000    1.5000
omega____ theta____ kappa____ phi______ frames
    -      -39.6563    0.0000  120.0000 123

  3 omega  -45.00    7.00   1.0000    1.5000
omega____ theta____ kappa____ phi______ frames
    -      -39.6563   37.0000    0.0000 52

  4 omega   30.00   78.00   1.0000    1.5000
omega____ theta____ kappa____ phi______ frames
    -       39.6563 -125.0000   90.0000 48

  5 omega   30.00   97.00   1.0000    1.5000
omega____ theta____ kappa____ phi______ frames
    -       39.6563 -125.0000  -90.0000 67

  6 omega   33.00   76.00   1.0000    5.0000
omega____ theta____ kappa____ phi______ frames
    -      107.7801  -45.0000  120.0000 43

  7 omega   51.00  111.00   1.0000    5.0000
omega____ theta____ kappa____ phi______ frames
    -      107.7801  -77.0000    0.0000 60

  8 omega   73.00   98.00   1.0000    5.0000
omega____ theta____ kappa____ phi______ frames
    -      107.7801  -45.0000    0.0000 25

  9 omega   95.00  160.00   1.0000    5.0000
omega____ theta____ kappa____ phi______ frames
    -      107.7801   61.0000  -60.0000 65

 10 omega  126.00  168.00   1.0000    5.0000
omega____ theta____ kappa____ phi______ frames
    -      107.7801   45.0000  150.0000 42

 11 omega   94.00  138.00   1.0000    5.0000
omega____ theta____ kappa____ phi______ frames
    -      107.7801  125.0000 -120.0000 44

 12 omega   55.00   96.00   1.0000    5.0000
omega____ theta____ kappa____ phi______ frames
    -      107.7801  -94.0000  -90.0000 41

 13 omega   39.00  119.00   1.0000    5.0000
omega____ theta____ kappa____ phi______ frames
    -      107.7801 -125.0000   30.0000 80

 14 omega   77.00  171.00   1.0000    5.0000
omega____ theta____ kappa____ phi______ frames
    -      107.7801   30.0000 -120.0000 94

 15 omega   33.00   87.00   1.0000    5.0000
omega____ theta____ kappa____ phi______ frames
    -      107.7801  -45.0000 -120.0000 54

 16 omega   41.00   93.00   1.0000    5.0000
omega____ theta____ kappa____ phi______ frames
    -      107.7801  -45.0000 -180.0000 52

 17 omega   31.00   92.00   1.0000    5.0000
omega____ theta____ kappa____ phi______ frames
    -      107.7801  -94.0000  120.0000 61

 18 omega   31.00   91.00   1.0000    5.0000
omega____ theta____ kappa____ phi______ frames
    -      107.7801  -30.0000  -30.0000 60

 19 omega   55.00  120.00   1.0000    5.0000
omega____ theta____ kappa____ phi______ frames
    -      107.7801 -125.0000 -120.0000 65
;
_diffrn_measurement_device_type 'SuperNova, Dual, Cu at zero, Atlas'
_diffrn_measurement_method '\w scans'
_diffrn_orient_matrix_UB_11 0.0251861000
_diffrn_orient_matrix_UB_12 -0.2079084000
_diffrn_orient_matrix_UB_13 0.0813072000
_diffrn_orient_matrix_UB_21 0.0677229000
_diffrn_orient_matrix_UB_22 0.0901391000
_diffrn_orient_matrix_UB_23 0.0352295000
_diffrn_orient_matrix_UB_31 -0.0035803000
_diffrn_orient_matrix_UB_32 0.2482970000
_diffrn_orient_matrix_UB_33 0.0550589000
_diffrn_radiation_monochromator mirror
_diffrn_radiation_type CuK\a
_diffrn_radiation_wavelength 1.54184
_diffrn_reflns_av_R_equivalents 0.0264
_diffrn_reflns_av_unetI/netI 0.0251
_diffrn_reflns_limit_h_max 31
_diffrn_reflns_limit_h_min -32
_diffrn_reflns_limit_k_max 5
_diffrn_reflns_limit_k_min -5
_diffrn_reflns_limit_l_max 22
_diffrn_reflns_limit_l_min -19
_diffrn_reflns_number 5385
_diffrn_reflns_theta_full 73.82
_diffrn_reflns_theta_max 73.82
_diffrn_reflns_theta_min 4.15
_diffrn_source 'SuperNova (Cu) X-ray Source'
_exptl_absorpt_coefficient_mu 2.188
_exptl_absorpt_correction_T_max 1.00000
_exptl_absorpt_correction_T_min 0.67315
_exptl_absorpt_correction_type multi-scan
_exptl_absorpt_process_details
;
CrysAlisPro, Agilent Technologies,
Version 1.171.35.19 (release 27-10-2011 CrysAlis171 .NET)
(compiled Oct 27 2011,15:02:11)
Empirical absorption correction using spherical harmonics,
 implemented in SCALE3 ABSPACK scaling algorithm.
;
_exptl_crystal_colour purple
_exptl_crystal_density_diffrn 1.663
_exptl_crystal_density_method 'not measured'
_exptl_crystal_description rod
_exptl_crystal_F_000 892
_exptl_crystal_size_max 0.36
_exptl_crystal_size_mid 0.08
_exptl_crystal_size_min 0.06
_refine_diff_density_max 0.749
_refine_diff_density_min -0.592
_refine_diff_density_rms 0.083
_refine_ls_extinction_method none
_refine_ls_goodness_of_fit_ref 1.140
_refine_ls_hydrogen_treatment mixed
_refine_ls_matrix_type full
_refine_ls_number_parameters 144
_refine_ls_number_reflns 1742
_refine_ls_number_restraints 3
_refine_ls_restrained_S_all 1.140
_refine_ls_R_factor_all 0.0455
_refine_ls_R_factor_gt 0.0433
_refine_ls_shift/su_max 0.000
_refine_ls_shift/su_mean 0.000
_refine_ls_structure_factor_coef Fsqd
_refine_ls_weighting_details 'calc w=1/[\s^2^(Fo^2^)+(0.0560P)^2^+5.7306P] where P=(Fo^2^+2Fc^2^)/3'
_refine_ls_weighting_scheme calc
_refine_ls_wR_factor_gt 0.1197
_refine_ls_wR_factor_ref 0.1215
_reflns_number_gt 1640
_reflns_number_total 1742
_reflns_threshold_expression >2sigma(I)
_cod_data_source_file c4dt02428a2.cif
_cod_data_source_block 4
_cod_depositor_comments 'Adding full bibliography for 7032579--7032585.cif.'
_cod_original_cell_volume 1741.5(2)
_cod_database_code 7032585
_reflns_odcompleteness_completeness 99.94
_reflns_odcompleteness_iscentric 1
_reflns_odcompleteness_theta 66.97
_olex2_refinement_description
;
1. Fixed Uiso
 At 1.2 times of:
  All C(H) groups
 At 1.5 times of:
  All O(H) groups, All O(H,H) groups
2. Restrained distances
 H14-O14
 0.85 with sigma of 0.02
 H15-O15
 0.85 with sigma of 0.02
 H3-N3
 0.88 with sigma of 0.02
3. Others
 Fixed Sof: O15(0.5) H15(0.5)
4.a Aromatic/amide H refined with riding coordinates:
 C4(H4), C6(H6), C7(H7), C8(H8)
;

loop_
_space_group_symop_id
_space_group_symop_operation_xyz
1 'x, y, z'
2 '-x, y, -z+1/2'
3 'x+1/2, y+1/2, z'
4 '-x+1/2, y+1/2, -z+1/2'
5 '-x, -y, -z'
6 'x, -y, z-1/2'
7 '-x+1/2, -y+1/2, -z'
8 'x+1/2, -y+1/2, z-1/2'

loop_
_atom_site_label
_atom_site_type_symbol
_atom_site_fract_x
_atom_site_fract_y
_atom_site_fract_z
_atom_site_U_iso_or_equiv
_atom_site_adp_type
_atom_site_occupancy
_atom_site_calc_flag
_atom_site_site_symmetry_order
_atom_site_refinement_flags_posn
_atom_site_refinement_flags_adp
_atom_site_refinement_flags_occupancy
Cu1 Cu 0.5000 0.0000 0.5000 0.0191(2) Uani 1 d 2 S T P
N2 N 0.55386(11) 0.2526(5) 0.60124(14) 0.0215(5) Uani 1 d 1 . . .
N3 N 0.56061(11) 0.2731(5) 0.68202(15) 0.0224(5) Uani 1 d 1 D . .
C4 C 0.60397(14) 0.4652(6) 0.73685(19) 0.0240(6) Uani 1 d 1 . . .
H4 H 0.6159 0.5137 0.7963 0.029 Uiso 1 calc 1 R . .
C5 C 0.62912(13) 0.5845(6) 0.69108(18) 0.0227(6) Uani 1 d 1 . . .
C6 C 0.67563(13) 0.7922(6) 0.71099(19) 0.0256(6) Uani 1 d 1 . . .
H6 H 0.6980 0.8917 0.7674 0.031 Uiso 1 calc 1 R . .
C7 C 0.68771(14) 0.8465(6) 0.6464(2) 0.0277(6) Uani 1 d 1 . . .
H7 H 0.7191 0.9847 0.6588 0.033 Uiso 1 calc 1 R . .
C8 C 0.65423(13) 0.7006(6) 0.56144(19) 0.0257(6) Uani 1 d 1 . . .
H8 H 0.6639 0.7445 0.5185 0.031 Uiso 1 calc 1 R . .
C9 C 0.60816(13) 0.4975(6) 0.53931(19) 0.0222(6) Uani 1 d 1 . . .
C10 C 0.59572(12) 0.4399(6) 0.60592(18) 0.0197(5) Uani 1 d 1 . . .
C11 C 0.57412(13) 0.3412(6) 0.45038(18) 0.0234(6) Uani 1 d 1 . . .
O12 O 0.53038(9) 0.1626(4) 0.43252(12) 0.0232(4) Uani 1 d 1 . . .
O13 O 0.58880(11) 0.3871(6) 0.39608(14) 0.0353(5) Uani 1 d 1 . . .
O15 O 0.7022(4) 0.082(2) 0.4300(5) 0.074(2) Uani 0.50 d 1 D . .
H15 H 0.669(4) 0.14(3) 0.425(10) 0.112 Uiso 0.50 d 1 DR . .
C16 C 0.7500 0.2500 0.5000 0.078(2) Uani 1 d 2 S T P
O14 O 0.5000 0.9715(7) 0.7500 0.0270(6) Uani 1 d 2 DS T P
H3 H 0.5387(17) 0.153(8) 0.691(3) 0.041 Uiso 1 d 1 DR . .
H14 H 0.4698(14) 0.878(8) 0.707(2) 0.041 Uiso 1 d 1 DR . .

loop_
_atom_site_aniso_label
_atom_site_aniso_U_11
_atom_site_aniso_U_22
_atom_site_aniso_U_33
_atom_site_aniso_U_23
_atom_site_aniso_U_13
_atom_site_aniso_U_12
Cu1 0.0236(3) 0.0206(3) 0.0143(3) 0.00005(19) 0.0115(2) -0.0003(2)
N2 0.0272(11) 0.0234(11) 0.0161(10) 0.0016(9) 0.0136(9) 0.0016(9)
N3 0.0279(11) 0.0246(12) 0.0175(10) 0.0006(9) 0.0144(9) 0.0012(9)
C4 0.0273(14) 0.0243(13) 0.0181(12) -0.0015(10) 0.0113(11) 0.0052(11)
C5 0.0244(13) 0.0220(13) 0.0174(12) 0.0001(10) 0.0092(11) 0.0049(11)
C6 0.0256(13) 0.0210(13) 0.0217(13) -0.0011(11) 0.0081(11) 0.0032(11)
C7 0.0264(14) 0.0217(13) 0.0298(15) 0.0011(11) 0.0125(12) 0.0005(11)
C8 0.0274(14) 0.0259(14) 0.0233(13) 0.0042(11) 0.0139(11) 0.0010(11)
C9 0.0239(13) 0.0238(14) 0.0184(13) 0.0031(10) 0.0116(11) 0.0042(10)
C10 0.0215(12) 0.0180(12) 0.0179(12) 0.0020(10) 0.0100(10) 0.0029(10)
C11 0.0262(13) 0.0245(14) 0.0193(12) 0.0024(11) 0.0126(11) 0.0014(11)
O12 0.0300(10) 0.0254(10) 0.0175(9) -0.0006(7) 0.0153(8) -0.0036(8)
O13 0.0406(12) 0.0494(14) 0.0238(10) -0.0057(10) 0.0229(10) -0.0154(11)
O15 0.074(5) 0.093(5) 0.068(4) 0.016(4) 0.047(4) 0.024(4)
C16 0.053(4) 0.092(6) 0.097(6) -0.015(5) 0.047(4) 0.003(4)
O14 0.0327(16) 0.0326(16) 0.0177(13) 0.000 0.0154(12) 0.000

loop_
_atom_type_symbol
_atom_type_description
_atom_type_scat_dispersion_real
_atom_type_scat_dispersion_imag
_atom_type_scat_source
C C 0.0181 0.0091 'International Tables Vol C Tables 4.2.6.8 and 6.1.1.4'
H H 0.0000 0.0000 'International Tables Vol C Tables 4.2.6.8 and 6.1.1.4'
Cu Cu -1.9646 0.5888 'International Tables Vol C Tables 4.2.6.8 and 6.1.1.4'
N N 0.0311 0.0180 'International Tables Vol C Tables 4.2.6.8 and 6.1.1.4'
O O 0.0492 0.0322 'International Tables Vol C Tables 4.2.6.8 and 6.1.1.4'

loop_
_geom_angle_atom_site_label_1
_geom_angle_atom_site_label_2
_geom_angle_atom_site_label_3
_geom_angle
_geom_angle_site_symmetry_1
_geom_angle_site_symmetry_3
N2 Cu1 N2 179.998(1) . 5_656
O12 Cu1 N2 91.30(9) . .
O12 Cu1 N2 88.70(9) 5_656 .
O12 Cu1 N2 88.70(9) . 5_656
O12 Cu1 N2 91.30(9) 5_656 5_656
O12 Cu1 O12 180.000(1) . 5_656
N3 N2 Cu1 129.36(19) . .
C10 N2 Cu1 124.91(18) . .
C10 N2 N3 105.7(2) . .
N2 N3 H3 117(3) . .
C4 N3 N2 112.6(2) . .
C4 N3 H3 130(3) . .
N3 C4 H4 126.2 . .
N3 C4 C5 107.5(2) . .
C5 C4 H4 126.2 . .
C4 C5 C6 135.9(3) . .
C4 C5 C10 103.9(2) . .
C6 C5 C10 120.2(3) . .
C5 C6 H6 121.0 . .
C7 C6 C5 118.1(3) . .
C7 C6 H6 121.0 . .
C6 C7 H7 119.3 . .
C6 C7 C8 121.5(3) . .
C8 C7 H7 119.3 . .
C7 C8 H8 118.9 . .
C9 C8 C7 122.1(3) . .
C9 C8 H8 118.9 . .
C8 C9 C10 116.6(3) . .
C8 C9 C11 121.6(3) . .
C10 C9 C11 121.7(3) . .
N2 C10 C5 110.3(2) . .
N2 C10 C9 128.1(2) . .
C9 C10 C5 121.5(3) . .
O12 C11 C9 118.7(2) . .
O13 C11 C9 119.6(3) . .
O13 C11 O12 121.7(3) . .
C11 O12 Cu1 134.81(17) . .
C16 O15 H15 103(10) . .
O15 C16 O15 180.0(6) . 7_656

loop_
_geom_bond_atom_site_label_1
_geom_bond_atom_site_label_2
_geom_bond_distance
_geom_bond_site_symmetry_2
Cu1 N2 1.927(2) 5_656
Cu1 N2 1.927(2) .
Cu1 O12 1.9163(18) .
Cu1 O12 1.9164(18) 5_656
N2 N3 1.355(3) .
N2 C10 1.343(4) .
N3 C4 1.324(4) .
N3 H3 0.868(19) .
C4 H4 0.9500 .
C4 C5 1.406(4) .
C5 C6 1.410(4) .
C5 C10 1.421(4) .
C6 H6 0.9500 .
C6 C7 1.373(4) .
C7 H7 0.9500 .
C7 C8 1.422(4) .
C8 H8 0.9500 .
C8 C9 1.379(4) .
C9 C10 1.418(4) .
C9 C11 1.496(4) .
C11 O12 1.279(4) .
C11 O13 1.239(3) .
O15 H15 0.86(2) .
O15 C16 1.395(9) .
C16 O15 1.395(9) 7_656
O14 H14 0.841(19) .

loop_
_geom_hbond_atom_site_label_D
_geom_hbond_atom_site_label_H
_geom_hbond_atom_site_label_A
_geom_hbond_distance_DH
_geom_hbond_distance_HA
_geom_hbond_distance_DA
_geom_hbond_angle_DHA
_geom_hbond_site_symmetry_A
O15 H15 O13 0.86(2) 2.13(4) 2.975(8) 166(14) .
N3 H3 O14 0.868(19) 1.99(2) 2.817(3) 160(4) 1_545
O14 H14 O13 0.841(19) 2.01(2) 2.834(3) 169(4) 5_666

loop_
_geom_torsion_atom_site_label_1
_geom_torsion_atom_site_label_2
_geom_torsion_atom_site_label_3
_geom_torsion_atom_site_label_4
_geom_torsion
_geom_torsion_site_symmetry_1
Cu1 N2 N3 C4 177.69(19) .
Cu1 N2 C10 C5 -177.92(18) .
Cu1 N2 C10 C9 1.7(4) .
N2 Cu1 N2 N3 42(6) 5_656
N2 Cu1 N2 C10 -141(5) 5_656
N2 Cu1 O12 C11 -172.6(3) 5_656
N2 Cu1 O12 C11 7.4(3) .
N2 N3 C4 C5 -0.3(3) .
N3 N2 C10 C5 -0.7(3) .
N3 N2 C10 C9 178.9(3) .
N3 C4 C5 C6 -179.6(3) .
N3 C4 C5 C10 -0.1(3) .
C4 C5 C6 C7 178.7(3) .
C4 C5 C10 N2 0.5(3) .
C4 C5 C10 C9 -179.1(2) .
C5 C6 C7 C8 0.5(4) .
C6 C5 C10 N2 -179.9(2) .
C6 C5 C10 C9 0.4(4) .
C6 C7 C8 C9 -0.1(4) .
C7 C8 C9 C10 -0.2(4) .
C7 C8 C9 C11 -178.8(3) .
C8 C9 C10 N2 -179.6(3) .
C8 C9 C10 C5 0.0(4) .
C8 C9 C11 O12 -177.6(3) .
C8 C9 C11 O13 2.4(4) .
C9 C11 O12 Cu1 -8.2(4) .
C10 N2 N3 C4 0.7(3) .
C10 C5 C6 C7 -0.6(4) .
C10 C9 C11 O12 3.8(4) .
C10 C9 C11 O13 -176.2(3) .
C11 C9 C10 N2 -1.0(4) .
C11 C9 C10 C5 178.6(2) .
O12 Cu1 N2 N3 -180.0(2) .
O12 Cu1 N2 N3 0.0(2) 5_656
O12 Cu1 N2 C10 -3.5(2) .
O12 Cu1 N2 C10 176.5(2) 5_656
O12 Cu1 O12 C11 2(46) 5_656
O13 C11 O12 Cu1 171.8(2) .
